data_4317304
loop_
_publ_author_name
'Jai Anand Garg'
'Olivier Blacque'
'Thomas Fox'
'Koushik Venkatesan'

_publ_contact_author 'Dr. Blacque, Olivier'
_publ_contact_author_email oblacque@aci.uzh.ch
_publ_contact_author_fax '+41 44 63 54 681'
_publ_contact_author_phone '+41 44 63 54 651'
_publ_section_title
;
 Stable and Tunable Phosphorescent Neutral Cyclometalated Au(III) Diaryl
 Complexes
;
_journal_name_full 'Inorganic Chemistry'
_journal_page_first 11463
_journal_page_last 11472
_journal_paper_doi 10.1021/ic101437h
_journal_volume 49
_journal_year 2010
_chemical_formula_moiety '2(C25 H16 Au F6 N), C H2 Cl2'
_chemical_formula_sum 'C51 H34 Au2 Cl2 F12 N2'
_chemical_formula_weight 1367.64
_chemical_name_systematic
;
Bis(trifluoromethylphenyl)-(2-(2'-pyridyl)phenyl)-gold(III) dichloromethane
 solvate
;
_space_group_IT_number 2
_symmetry_cell_setting triclinic
_symmetry_space_group_name_Hall '-P 1'
_symmetry_space_group_name_H-M 'P -1'
_atom_sites_solution_hydrogens geom
_atom_sites_solution_primary direct
_atom_sites_solution_secondary difmap
_audit_creation_method SHELXL-97
_cell_angle_alpha 66.219(2)
_cell_angle_beta 70.755(2)
_cell_angle_gamma 83.596(1)
_cell_formula_units_Z 1
_cell_length_a 10.2601(1)
_cell_length_b 11.2177(2)
_cell_length_c 12.0695(3)
_cell_measurement_reflns_used 12471
_cell_measurement_temperature 183(2)
_cell_measurement_theta_max 32.73
_cell_measurement_theta_min 2.60
_cell_volume 1199.78(5)
_computing_cell_refinement
;
CrysAlisPro, Oxford Diffraction Ltd.,
Version 1.171.33.41 (release 06-05-2009 CrysAlis171 .NET)
(compiled May  6 2009,17:20:42)
;
_computing_data_collection
;
CrysAlisPro, Oxford Diffraction Ltd.,
Version 1.171.33.41 (release 06-05-2009 CrysAlis171 .NET)
(compiled May  6 2009,17:20:42)
;
_computing_data_reduction
;
CrysAlisPro, Oxford Diffraction Ltd.,
Version 1.171.33.41 (release 06-05-2009 CrysAlis171 .NET)
(compiled May  6 2009,17:20:42)
;
_computing_molecular_graphics
; ORTEP-3 for Windows, Version 2.01.
  Farrugia, L. J. (1997). J. Appl. Cryst. 30, 565.
;
_computing_publication_material
; WinGX -- An integrated system of Windows programs for the solution,
 refinment and analysis of single crystal X-ray diffraction data,
 Version 1.80.00.
 Farrugia, L. J. (1999). J. Appl. Cryst. 32, 837-838.
 SHELXL97. Program for crystal structure refinement.
 Sheldrick, G.M. (2008). Acta Cryst. A64, 112-122.
 PLATON for Windows, Version 1.12.
 Spek, A. L. (2003). J. Appl. Cryst. 36, 7-13. 
;
_computing_structure_refinement
; SHELXL97. Program for crystal structure refinement.
  Sheldrick, G.M. (2008). Acta Cryst. A64, 112-122.
;
_computing_structure_solution
; SHELXS97. Program for Crystal Structure solution.
  Sheldrick, G.M. (2008). Acta Cryst. A64, 112-122.  
;
_diffrn_ambient_temperature 183(2)
_diffrn_detector_area_resol_mean 10.4498
_diffrn_measured_fraction_theta_full 0.999
_diffrn_measured_fraction_theta_max 0.999
_diffrn_measurement_device_type
; Goniometer Xcalibur, detector: Ruby
Oxford Diffraction (2007). Oxford Diffraction Ltd.,
Xcalibur CCD system
;
_diffrn_measurement_method 'omega scans'
_diffrn_radiation_monochromator graphite
_diffrn_radiation_source 'Enhance (Mo) X-ray Source'
_diffrn_radiation_type MoK\a
_diffrn_radiation_wavelength 0.71073
_diffrn_reflns_av_R_equivalents 0.0229
_diffrn_reflns_av_sigmaI/netI 0.0355
_diffrn_reflns_limit_h_max 14
_diffrn_reflns_limit_h_min -14
_diffrn_reflns_limit_k_max 16
_diffrn_reflns_limit_k_min -16
_diffrn_reflns_limit_l_max 15
_diffrn_reflns_limit_l_min -17
_diffrn_reflns_number 18261
_diffrn_reflns_theta_full 30.51
_diffrn_reflns_theta_max 30.51
_diffrn_reflns_theta_min 2.60
_diffrn_standards_number 0
_exptl_absorpt_coefficient_mu 6.303
_exptl_absorpt_correction_T_max 0.556
_exptl_absorpt_correction_T_min 0.239
_exptl_absorpt_correction_type analytical
_exptl_absorpt_process_details
;
CrysAlisPro, Oxford Diffraction Ltd.,
Version 1.171.33.41 (release 06-05-2009 CrysAlis171 .NET)
(compiled May  6 2009,17:20:42)
Analytical numeric absorption correction using a multifaceted crystal
model based on expressions derived by R.C. Clark & J.S. Reid.
(Clark, R. C. & Reid, J. S. (1995). Acta Cryst. A51, 887-897)
;
_exptl_crystal_colour colourless
_exptl_crystal_density_diffrn 1.893
_exptl_crystal_density_method 'not measured'
_exptl_crystal_description tablet
_exptl_crystal_F_000 654
_exptl_crystal_size_max 0.36
_exptl_crystal_size_mid 0.16
_exptl_crystal_size_min 0.10
_refine_diff_density_max 1.391
_refine_diff_density_min -0.879
_refine_diff_density_rms 0.124
_refine_ls_extinction_method none
_refine_ls_goodness_of_fit_ref 1.037
_refine_ls_hydrogen_treatment constr
_refine_ls_matrix_type full
_refine_ls_number_parameters 338
_refine_ls_number_reflns 7324
_refine_ls_number_restraints 24
_refine_ls_restrained_S_all 1.039
_refine_ls_R_factor_all 0.0389
_refine_ls_R_factor_gt 0.0308
_refine_ls_shift/su_max 0.004
_refine_ls_shift/su_mean 0.000
_refine_ls_structure_factor_coef Fsqd
_refine_ls_weighting_details 'w=1/[\s^2^(Fo^2^)+(0.0488P)^2^] where P=(Fo^2^+2Fc^2^)/3'
_refine_ls_weighting_scheme calc
_refine_ls_wR_factor_gt 0.0779
_refine_ls_wR_factor_ref 0.0794
_reflns_number_gt 6257
_reflns_number_total 7324
_reflns_threshold_expression >2sigma(I)
_cod_data_source_file ic101437h_si_002_4.cif
_cod_data_source_block 4
_cod_original_cell_volume 1199.79(4)
_cod_database_code 4317304

loop_
_symmetry_equiv_pos_as_xyz
'x, y, z'
'-x, -y, -z'

loop_
_atom_site_label
_atom_site_type_symbol
_atom_site_fract_x
_atom_site_fract_y
_atom_site_fract_z
_atom_site_U_iso_or_equiv
_atom_site_adp_type
_atom_site_occupancy
_atom_site_symmetry_multiplicity
_atom_site_calc_flag
_atom_site_refinement_flags
_atom_site_disorder_assembly
_atom_site_disorder_group
C1 C 0.3498(3) 0.5929(3) 0.9353(3) 0.0301(7) Uani 1 1 d . . .
C2 C 0.3701(4) 0.7248(4) 0.8944(4) 0.0440(10) Uani 1 1 d . . .
H2 H 0.3140 0.7695 0.9421 0.053 Uiso 1 1 calc R . .
C3 C 0.4732(4) 0.7919(5) 0.7829(5) 0.0518(12) Uani 1 1 d . . .
H3 H 0.4861 0.8811 0.7565 0.062 Uiso 1 1 calc R . .
C4 C 0.5556(4) 0.7277(5) 0.7117(5) 0.0524(12) Uani 1 1 d . . .
H4 H 0.6228 0.7731 0.6354 0.063 Uiso 1 1 calc R . .
C5 C 0.5384(4) 0.5935(5) 0.7543(4) 0.0463(10) Uani 1 1 d . . .
H5 H 0.5965 0.5483 0.7081 0.056 Uiso 1 1 calc R . .
C6 C 0.4342(4) 0.5270(4) 0.8662(4) 0.0373(8) Uani 1 1 d . . .
C7 C 0.4037(4) 0.3864(4) 0.9169(4) 0.0381(8) Uani 1 1 d . . .
C8 C 0.4796(5) 0.3034(5) 0.8594(5) 0.0553(12) Uani 1 1 d . . .
H8 H 0.5541 0.3363 0.7854 0.066 Uiso 1 1 calc R . .
C9 C 0.4438(6) 0.1727(5) 0.9128(5) 0.0654(15) Uani 1 1 d . . .
H9 H 0.4927 0.1179 0.8735 0.078 Uiso 1 1 calc R . .
C10 C 0.3356(5) 0.1230(5) 1.0243(5) 0.0572(13) Uani 1 1 d . . .
H10 H 0.3135 0.0344 1.0622 0.069 Uiso 1 1 calc R . .
C11 C 0.2597(4) 0.2070(4) 1.0795(4) 0.0435(9) Uani 1 1 d . . .
H11 H 0.1851 0.1742 1.1533 0.052 Uiso 1 1 calc R . .
C12 C 0.0939(4) 0.6271(4) 1.1434(4) 0.0351(8) Uani 1 1 d . . .
C13 C 0.0185(6) 0.7151(5) 1.0749(5) 0.0566(12) Uani 1 1 d . . .
H13 H 0.0132 0.7093 1.0018 0.068 Uiso 1 1 calc R . .
C14 C -0.0509(6) 0.8137(5) 1.1116(5) 0.0565(12) Uani 1 1 d . . .
H14 H -0.1018 0.8724 1.0629 0.068 Uiso 1 1 calc R . .
C15 C -0.0453(6) 0.8250(5) 1.2174(6) 0.0549(12) Uani 1 1 d . . .
C16 C 0.0338(8) 0.7359(8) 1.2879(8) 0.110(3) Uani 1 1 d . . .
H16 H 0.0398 0.7414 1.3610 0.132 Uiso 1 1 calc R . .
C17 C 0.1017(8) 0.6413(6) 1.2487(7) 0.086(2) Uani 1 1 d . . .
H17 H 0.1555 0.5841 1.2952 0.103 Uiso 1 1 calc R . .
C18 C -0.1203(7) 0.9265(6) 1.2616(7) 0.0702(16) Uani 1 1 d . . .
C19 C 0.0347(4) 0.3606(3) 1.2361(4) 0.0305(7) Uani 1 1 d . . .
C20 C -0.0993(4) 0.3721(4) 1.2313(4) 0.0424(9) Uani 1 1 d . . .
H20 H -0.1181 0.4345 1.1598 0.051 Uiso 1 1 calc R . .
C21 C -0.2064(4) 0.2928(4) 1.3308(5) 0.0522(12) Uani 1 1 d . . .
H21 H -0.2958 0.3033 1.3260 0.063 Uiso 1 1 calc R . .
C22 C -0.1802(4) 0.1988(4) 1.4364(4) 0.0387(9) Uani 1 1 d . A .
C23 C -0.0472(4) 0.1826(4) 1.4431(4) 0.0408(9) Uani 1 1 d . . .
H23 H -0.0281 0.1170 1.5128 0.049 Uiso 1 1 calc R . .
C24 C 0.0572(4) 0.2652(4) 1.3447(4) 0.0428(9) Uani 1 1 d . . .
H24 H 0.1457 0.2566 1.3515 0.051 Uiso 1 1 calc R . .
C25 C -0.2930(5) 0.1156(5) 1.5450(5) 0.0553(12) Uani 1 1 d . . .
N1 N 0.2934(4) 0.3377(3) 1.0266(4) 0.0421(8) Uani 1 1 d . . .
F1 F -0.0371(6) 1.0176(4) 1.2434(6) 0.1270(19) Uani 1 1 d . . .
F2 F -0.2081(6) 0.9917(5) 1.1966(5) 0.131(2) Uani 1 1 d . . .
F3 F -0.1880(5) 0.8826(4) 1.3826(4) 0.1101(16) Uani 1 1 d . . .
F4A F -0.2524(8) -0.0088(8) 1.5906(7) 0.0840(10) Uani 0.568(6) 1 d P A 1
F5A F -0.4072(7) 0.1092(8) 1.5223(7) 0.0840(10) Uani 0.568(6) 1 d P A 1
F6A F -0.3261(7) 0.1502(7) 1.6453(7) 0.0840(10) Uani 0.568(6) 1 d P A 1
F4B F -0.3922(10) 0.1807(9) 1.6000(9) 0.0840(10) Uani 0.432(6) 1 d P A 2
F5B F -0.2597(11) 0.0172(11) 1.6368(10) 0.0840(10) Uani 0.432(6) 1 d P A 2
F6B F -0.3728(10) 0.0588(11) 1.5028(9) 0.0840(10) Uani 0.432(6) 1 d P A 2
Au1 Au 0.190101(12) 0.478998(12) 1.091399(13) 0.03060(5) Uani 1 1 d . . .
Cl2 Cl 0.7856(4) 0.5110(5) 0.4841(4) 0.1217(16) Uani 0.50 1 d PD . .
C27A C 0.6674(10) 0.562(2) 0.3985(13) 0.089(5) Uani 0.25 1 d PDU B 1
H27A H 0.6951 0.5316 0.3296 0.107 Uiso 0.25 1 calc PR B 1
H27B H 0.6667 0.6565 0.3615 0.107 Uiso 0.25 1 calc PR B 1
Cl1 Cl 0.5000 0.5000 0.5000 0.0868(13) Uani 0.50 2 d SPDU . 1
C27B C 0.6154(17) 0.5048(13) 0.481(3) 0.105(4) Uani 0.25 1 d PDU B 2
H27C H 0.6094 0.4621 0.4275 0.126 Uiso 0.25 1 calc PR B 2
H27D H 0.5502 0.4643 0.5660 0.126 Uiso 0.25 1 calc PR B 2
Cl3 Cl 0.5961(10) 0.6730(9) 0.4141(9) 0.116(3) Uani 0.25 1 d PDU B 2

loop_
_atom_site_aniso_label
_atom_site_aniso_U_11
_atom_site_aniso_U_22
_atom_site_aniso_U_33
_atom_site_aniso_U_23
_atom_site_aniso_U_13
_atom_site_aniso_U_12
C1 0.0205(14) 0.0397(17) 0.0270(18) -0.0076(14) -0.0099(13) -0.0006(12)
C2 0.0349(19) 0.038(2) 0.049(3) -0.0076(18) -0.0125(18) -0.0026(15)
C3 0.035(2) 0.050(2) 0.053(3) -0.003(2) -0.0109(19) -0.0090(18)
C4 0.0288(18) 0.065(3) 0.041(3) 0.003(2) -0.0084(17) -0.0106(18)
C5 0.0240(16) 0.068(3) 0.038(2) -0.015(2) -0.0068(15) 0.0063(17)
C6 0.0275(16) 0.048(2) 0.031(2) -0.0092(16) -0.0124(14) 0.0065(15)
C7 0.0296(17) 0.049(2) 0.0285(19) -0.0094(16) -0.0102(14) 0.0109(15)
C8 0.048(2) 0.061(3) 0.046(3) -0.021(2) -0.007(2) 0.019(2)
C9 0.072(3) 0.062(3) 0.058(3) -0.030(3) -0.017(3) 0.034(3)
C10 0.068(3) 0.047(2) 0.056(3) -0.021(2) -0.024(3) 0.022(2)
C11 0.047(2) 0.039(2) 0.040(2) -0.0132(18) -0.0148(18) 0.0114(17)
C12 0.0314(17) 0.0340(17) 0.036(2) -0.0113(15) -0.0088(15) 0.0015(14)
C13 0.079(3) 0.050(2) 0.055(3) -0.027(2) -0.038(3) 0.024(2)
C14 0.070(3) 0.051(3) 0.057(3) -0.023(2) -0.035(3) 0.019(2)
C15 0.066(3) 0.047(2) 0.064(3) -0.030(2) -0.029(3) 0.015(2)
C16 0.141(6) 0.142(6) 0.131(7) -0.114(6) -0.101(6) 0.096(6)
C17 0.121(5) 0.093(4) 0.097(5) -0.066(4) -0.084(4) 0.071(4)
C18 0.085(4) 0.062(3) 0.074(4) -0.039(3) -0.029(3) 0.020(3)
C19 0.0294(16) 0.0279(15) 0.0303(18) -0.0094(14) -0.0071(14) 0.0014(12)
C20 0.0315(18) 0.048(2) 0.038(2) -0.0022(17) -0.0155(16) -0.0022(15)
C21 0.0306(19) 0.061(3) 0.047(3) 0.001(2) -0.0151(18) -0.0071(18)
C22 0.0339(18) 0.0396(19) 0.034(2) -0.0088(16) -0.0060(16) -0.0038(15)
C23 0.040(2) 0.0403(19) 0.033(2) -0.0066(16) -0.0121(17) 0.0048(16)
C24 0.0292(17) 0.049(2) 0.042(2) -0.0084(19) -0.0142(16) 0.0048(16)
C25 0.048(3) 0.051(3) 0.046(3) -0.003(2) -0.006(2) -0.005(2)
N1 0.0389(17) 0.0448(18) 0.040(2) -0.0141(15) -0.0139(15) 0.0091(14)
F1 0.143(4) 0.093(3) 0.172(5) -0.096(3) -0.027(4) 0.008(3)
F2 0.159(4) 0.145(4) 0.162(5) -0.117(4) -0.102(4) 0.111(4)
F3 0.130(4) 0.095(3) 0.090(3) -0.053(2) -0.007(3) 0.040(3)
F4A 0.0656(19) 0.093(2) 0.057(2) -0.0091(16) 0.0087(15) -0.0252(18)
F5A 0.0656(19) 0.093(2) 0.057(2) -0.0091(16) 0.0087(15) -0.0252(18)
F6A 0.0656(19) 0.093(2) 0.057(2) -0.0091(16) 0.0087(15) -0.0252(18)
F4B 0.0656(19) 0.093(2) 0.057(2) -0.0091(16) 0.0087(15) -0.0252(18)
F5B 0.0656(19) 0.093(2) 0.057(2) -0.0091(16) 0.0087(15) -0.0252(18)
F6B 0.0656(19) 0.093(2) 0.057(2) -0.0091(16) 0.0087(15) -0.0252(18)
Au1 0.02477(7) 0.03229(7) 0.02948(8) -0.00885(5) -0.00648(5) 0.00219(5)
Cl2 0.093(3) 0.189(5) 0.097(3) -0.089(3) -0.013(2) 0.024(3)
C27A 0.115(6) 0.086(8) 0.069(8) -0.029(7) -0.032(7) -0.001(7)
Cl1 0.106(4) 0.090(3) 0.079(3) -0.030(3) -0.050(3) -0.007(3)
C27B 0.125(7) 0.106(5) 0.082(7) -0.032(6) -0.032(7) -0.004(7)
Cl3 0.114(6) 0.118(5) 0.109(6) -0.045(5) -0.034(5) 0.031(5)

loop_
_atom_type_symbol
_atom_type_description
_atom_type_scat_dispersion_real
_atom_type_scat_dispersion_imag
_atom_type_scat_source
C C 0.0033 0.0016 'International Tables Vol C Tables 4.2.6.8 and 6.1.1.4'
H H 0.0000 0.0000 'International Tables Vol C Tables 4.2.6.8 and 6.1.1.4'
N N 0.0061 0.0033 'International Tables Vol C Tables 4.2.6.8 and 6.1.1.4'
F F 0.0171 0.0103 'International Tables Vol C Tables 4.2.6.8 and 6.1.1.4'
Au Au -2.0133 8.8022 'International Tables Vol C Tables 4.2.6.8 and 6.1.1.4'
Cl Cl 0.1484 0.1585 'International Tables Vol C Tables 4.2.6.8 and 6.1.1.4'

loop_
_geom_angle_atom_site_label_1
_geom_angle_atom_site_label_2
_geom_angle_atom_site_label_3
_geom_angle
_geom_angle_site_symmetry_1
_geom_angle_site_symmetry_3
_geom_angle_publ_flag
C6 C1 C2 119.5(4) . . ?
C6 C1 Au1 114.4(3) . . ?
C2 C1 Au1 126.0(3) . . ?
C1 C2 C3 120.8(4) . . ?
C1 C2 H2 119.6 . . ?
C3 C2 H2 119.6 . . ?
C4 C3 C2 120.2(4) . . ?
C4 C3 H3 119.9 . . ?
C2 C3 H3 119.9 . . ?
C3 C4 C5 119.4(4) . . ?
C3 C4 H4 120.3 . . ?
C5 C4 H4 120.3 . . ?
C4 C5 C6 120.0(4) . . ?
C4 C5 H5 120.0 . . ?
C6 C5 H5 120.0 . . ?
C1 C6 C5 120.2(4) . . ?
C1 C6 C7 115.5(3) . . ?
C5 C6 C7 124.3(4) . . ?
N1 C7 C8 120.1(4) . . ?
N1 C7 C6 116.4(3) . . ?
C8 C7 C6 123.5(4) . . ?
C9 C8 C7 119.8(4) . . ?
C9 C8 H8 120.1 . . ?
C7 C8 H8 120.1 . . ?
C10 C9 C8 120.2(4) . . ?
C10 C9 H9 119.9 . . ?
C8 C9 H9 119.9 . . ?
C9 C10 C11 119.3(5) . . ?
C9 C10 H10 120.4 . . ?
C11 C10 H10 120.4 . . ?
N1 C11 C10 121.1(4) . . ?
N1 C11 H11 119.5 . . ?
C10 C11 H11 119.5 . . ?
C13 C12 C17 117.3(4) . . ?
C13 C12 Au1 121.1(3) . . ?
C17 C12 Au1 121.6(3) . . ?
C12 C13 C14 121.6(5) . . ?
C12 C13 H13 119.2 . . ?
C14 C13 H13 119.2 . . ?
C15 C14 C13 120.7(5) . . ?
C15 C14 H14 119.6 . . ?
C13 C14 H14 119.6 . . ?
C14 C15 C16 118.2(5) . . ?
C14 C15 C18 122.5(5) . . ?
C16 C15 C18 119.3(5) . . ?
C17 C16 C15 119.6(6) . . ?
C17 C16 H16 120.2 . . ?
C15 C16 H16 120.2 . . ?
C16 C17 C12 122.5(5) . . ?
C16 C17 H17 118.7 . . ?
C12 C17 H17 118.7 . . ?
F3 C18 F1 104.8(6) . . ?
F3 C18 F2 108.5(6) . . ?
F1 C18 F2 103.9(6) . . ?
F3 C18 C15 113.9(5) . . ?
F1 C18 C15 112.3(6) . . ?
F2 C18 C15 112.7(5) . . ?
C20 C19 C24 116.8(3) . . ?
C20 C19 Au1 121.3(3) . . ?
C24 C19 Au1 121.8(3) . . ?
C19 C20 C21 121.6(4) . . ?
C19 C20 H20 119.2 . . ?
C21 C20 H20 119.2 . . ?
C22 C21 C20 120.0(4) . . ?
C22 C21 H21 120.0 . . ?
C20 C21 H21 120.0 . . ?
C21 C22 C23 120.0(4) . . ?
C21 C22 C25 121.0(4) . . ?
C23 C22 C25 119.1(4) . . ?
C22 C23 C24 119.1(4) . . ?
C22 C23 H23 120.5 . . ?
C24 C23 H23 120.5 . . ?
C23 C24 C19 122.5(4) . . ?
C23 C24 H24 118.8 . . ?
C19 C24 H24 118.8 . . ?
F5B C25 F4B 107.5(7) . . ?
F5A C25 F6A 107.4(6) . . ?
F5A C25 F4A 105.5(6) . . ?
F6A C25 F4A 103.8(6) . . ?
F5B C25 F6B 104.9(7) . . ?
F4B C25 F6B 99.0(7) . . ?
F5A C25 C22 116.5(5) . . ?
F5B C25 C22 118.1(6) . . ?
F4B C25 C22 114.6(5) . . ?
F6A C25 C22 112.0(5) . . ?
F4A C25 C22 110.6(5) . . ?
F6B C25 C22 110.7(6) . . ?
C11 N1 C7 119.4(3) . . ?
C11 N1 Au1 126.8(3) . . ?
C7 N1 Au1 113.7(3) . . ?
C19 Au1 C12 86.56(14) . . ?
C19 Au1 N1 96.82(14) . . ?
C12 Au1 N1 176.23(13) . . ?
C19 Au1 C1 175.92(13) . . ?
C12 Au1 C1 96.74(14) . . ?
N1 Au1 C1 79.81(14) . . ?
Cl2 C27A Cl1 110.3(7) . . ?
Cl2 C27A H27A 109.6 . . ?
Cl1 C27A H27A 109.6 . . ?
Cl2 C27A H27B 109.6 . . ?
Cl1 C27A H27B 109.6 . . ?
H27A C27A H27B 108.1 . . ?
C27A Cl1 C27A 180.000(1) 2_666 . ?
Cl3 C27B Cl2 96.4(7) . . ?
Cl3 C27B H27C 112.5 . . ?
Cl2 C27B H27C 112.5 . . ?
Cl3 C27B H27D 112.5 . . ?
Cl2 C27B H27D 112.5 . . ?
H27C C27B H27D 110.0 . . ?

loop_
_geom_bond_atom_site_label_1
_geom_bond_atom_site_label_2
_geom_bond_distance
_geom_bond_site_symmetry_2
_geom_bond_publ_flag
C1 C6 1.367(5) . ?
C1 C2 1.374(5) . ?
C1 Au1 2.087(3) . ?
C2 C3 1.385(6) . ?
C2 H2 0.9300 . ?
C3 C4 1.363(7) . ?
C3 H3 0.9300 . ?
C4 C5 1.391(7) . ?
C4 H4 0.9300 . ?
C5 C6 1.392(5) . ?
C5 H5 0.9300 . ?
C6 C7 1.471(6) . ?
C7 N1 1.378(5) . ?
C7 C8 1.399(6) . ?
C8 C9 1.379(7) . ?
C8 H8 0.9300 . ?
C9 C10 1.379(7) . ?
C9 H9 0.9300 . ?
C10 C11 1.392(6) . ?
C10 H10 0.9300 . ?
C11 N1 1.374(5) . ?
C11 H11 0.9300 . ?
C12 C13 1.359(6) . ?
C12 C17 1.372(7) . ?
C12 Au1 2.049(4) . ?
C13 C14 1.392(6) . ?
C13 H13 0.9300 . ?
C14 C15 1.353(7) . ?
C14 H14 0.9300 . ?
C15 C16 1.404(8) . ?
C15 C18 1.481(7) . ?
C16 C17 1.364(7) . ?
C16 H16 0.9300 . ?
C17 H17 0.9300 . ?
C18 F3 1.298(8) . ?
C18 F1 1.308(8) . ?
C18 F2 1.348(8) . ?
C19 C20 1.385(5) . ?
C19 C24 1.389(5) . ?
C19 Au1 2.030(3) . ?
C20 C21 1.388(6) . ?
C20 H20 0.9300 . ?
C21 C22 1.373(6) . ?
C21 H21 0.9300 . ?
C22 C23 1.381(6) . ?
C22 C25 1.477(6) . ?
C23 C24 1.382(6) . ?
C23 H23 0.9300 . ?
C24 H24 0.9300 . ?
C25 F5A 1.303(10) . ?
C25 F5B 1.320(13) . ?
C25 F4B 1.337(11) . ?
C25 F6A 1.345(9) . ?
C25 F4A 1.352(10) . ?
C25 F6B 1.410(13) . ?
N1 Au1 2.080(3) . ?
Cl2 C27A 1.749(10) . ?
Cl2 C27B 1.767(10) . ?
C27A Cl1 1.769(10) . ?
C27A H27A 0.9700 . ?
C27A H27B 0.9700 . ?
Cl1 C27A 1.769(10) 2_666 ?
C27B Cl3 1.745(10) . ?
C27B H27C 0.9700 . ?
C27B H27D 0.9700 . ?
